data_7120320
loop_
_publ_author_name
'Lemp, Otfried'
'Balmer, Markus'
'Reiter, Kevin'
'Weigend, Florian'
'von H\"anisch, Carsten'

_publ_section_title
;
 An NHC--phosphinidenyl as a synthon for new group 13/15 compounds
;
_journal_name_full 'Chem. Commun.'
_journal_paper_doi 10.1039/C7CC04422D
_journal_year 2017
_chemical_formula_moiety 'C21 H27 N2 P'
_chemical_formula_sum 'C21 H27 N2 P'
_chemical_formula_weight 338.41
_space_group_crystal_system orthorhombic
_space_group_IT_number 60
_space_group_name_Hall '-P 2n 2ab'
_space_group_name_H-M_alt 'P b c n'
_symmetry_space_group_name_Hall '-P 2n 2ab'
_symmetry_space_group_name_H-M 'P b c n'
_atom_sites_solution_hydrogens mixed
_atom_sites_solution_primary direct
_audit_creation_date 2016-04-10
_audit_creation_method
;
Olex2 1.2
(compiled 2016.02.19 svn.r3266 for OlexSys, GUI svn.r5155)
;
_audit_update_record
;
2017-03-10 deposited with the CCDC.
2017-06-15 downloaded from the CCDC.
;
_cell_angle_alpha 90
_cell_angle_beta 90
_cell_angle_gamma 90
_cell_formula_units_Z 4
_cell_length_a 15.7801(8)
_cell_length_b 7.4805(4)
_cell_length_c 16.1842(8)
_cell_measurement_reflns_used 9933
_cell_measurement_temperature 115(2)
_cell_measurement_theta_max 27.910
_cell_measurement_theta_min 2.517
_cell_volume 1910.43(17)
_computing_cell_refinement 'SAINT v8.34A (Bruker, 2013)'
_computing_data_reduction 'SAINT v8.34A (Bruker, 2013)'
_computing_molecular_graphics 'Olex2 (Dolomanov et al., 2009)'
_computing_publication_material 'Olex2 (Dolomanov et al., 2009)'
_computing_structure_refinement 'ShelXL (Sheldrick, 2015)'
_computing_structure_solution 'ShelXT (Sheldrick, 2015)'
_diffrn_ambient_temperature 115.01
_diffrn_measured_fraction_theta_full 0.999
_diffrn_measured_fraction_theta_max 0.998
_diffrn_measurement_device_type 'Bruker APEX-II CCD'
_diffrn_measurement_method '\f and \w scans'
_diffrn_radiation_type MoK\a
_diffrn_radiation_wavelength 0.71073
_diffrn_reflns_av_R_equivalents 0.0265
_diffrn_reflns_av_unetI/netI 0.0127
_diffrn_reflns_Laue_measured_fraction_full 0.999
_diffrn_reflns_Laue_measured_fraction_max 0.998
_diffrn_reflns_limit_h_max 17
_diffrn_reflns_limit_h_min -20
_diffrn_reflns_limit_k_max 9
_diffrn_reflns_limit_k_min -9
_diffrn_reflns_limit_l_max 21
_diffrn_reflns_limit_l_min -21
_diffrn_reflns_number 23093
_diffrn_reflns_point_group_measured_fraction_full 0.999
_diffrn_reflns_point_group_measured_fraction_max 0.998
_diffrn_reflns_theta_full 26.000
_diffrn_reflns_theta_max 27.910
_diffrn_reflns_theta_min 2.517
_diffrn_standards_number 0
_exptl_absorpt_coefficient_mu 0.148
_exptl_absorpt_correction_T_max 0.9800
_exptl_absorpt_correction_T_min 0.9465
_exptl_absorpt_correction_type multi-scan
_exptl_absorpt_process_details
;
SADABS-2012/1 (Bruker,2012) was used for absorption correction.
wR2(int) was 0.1315 before and 0.0507 after correction.
The Ratio of minimum to maximum transmission is 0.9658.
The \l/2 correction factor is 0.0000.
;
_exptl_crystal_colour 'clear colourless'
_exptl_crystal_colour_lustre clear
_exptl_crystal_colour_primary colourless
_exptl_crystal_density_diffrn 1.177
_exptl_crystal_description block
_exptl_crystal_F_000 728
_exptl_crystal_size_max 0.342
_exptl_crystal_size_mid 0.261
_exptl_crystal_size_min 0.12
_refine_diff_density_max 0.297
_refine_diff_density_min -0.202
_refine_diff_density_rms 0.047
_refine_ls_extinction_method none
_refine_ls_goodness_of_fit_ref 1.026
_refine_ls_hydrogen_treatment mixed
_refine_ls_matrix_type full
_refine_ls_number_parameters 117
_refine_ls_number_reflns 2281
_refine_ls_number_restraints 0
_refine_ls_restrained_S_all 1.026
_refine_ls_R_factor_all 0.0393
_refine_ls_R_factor_gt 0.0355
_refine_ls_shift/su_max 0.000
_refine_ls_shift/su_mean 0.000
_refine_ls_structure_factor_coef Fsqd
_refine_ls_weighting_details 'w=1/[\s^2^(Fo^2^)+(0.0550P)^2^+0.8590P] where P=(Fo^2^+2Fc^2^)/3'
_refine_ls_weighting_scheme calc
_refine_ls_wR_factor_gt 0.0976
_refine_ls_wR_factor_ref 0.1012
_reflns_Friedel_coverage 0.000
_reflns_number_gt 2065
_reflns_number_total 2281
_reflns_threshold_expression 'I > 2\s(I)'
_cod_data_source_file c7cc04422d2.cif
_cod_data_source_block ma0417_0m
_cod_database_code 7120320
_shelx_space_group_comment
;
The symmetry employed for this shelxl refinement is uniquely defined
by the following loop, which should always be used as a source of
symmetry information in preference to the above space-group names.
They are only intended as comments.
;
_olex2_refinement_description
;
1. Fixed Uiso
 At 1.2 times of:
  All C(H) groups, All C(H,H) groups
 At 1.5 times of:
  All C(H,H,H) groups
2. Others
 Fixed Sof: H1(0.5)
3.a Secondary CH2 refined with riding coordinates:
 C2(H2A,H2B)
3.b Aromatic/amide H refined with riding coordinates:
 C7(H7), C5(H5)
3.c Idealised Me refined as rotating group:
 C11(H11A,H11B,H11C), C10(H10A,H10B,H10C), C9(H9A,H9B,H9C)
;
_shelx_shelxl_version_number 2014/7
_olex2_submission_special_instructions 'No special instructions were received'

loop_
_space_group_symop_operation_xyz
'x, y, z'
'-x+1/2, -y+1/2, z+1/2'
'-x, y, -z+1/2'
'x+1/2, -y+1/2, -z'
'-x, -y, -z'
'x-1/2, y-1/2, -z-1/2'
'x, -y, z-1/2'
'-x-1/2, y-1/2, z'

loop_
_atom_site_label
_atom_site_type_symbol
_atom_site_fract_x
_atom_site_fract_y
_atom_site_fract_z
_atom_site_U_iso_or_equiv
_atom_site_adp_type
_atom_site_occupancy
_atom_site_site_symmetry_order
_atom_site_calc_flag
_atom_site_refinement_flags_posn
_atom_site_refinement_flags_adp
_atom_site_refinement_flags_occupancy
P1 P 0.5000 0.98839(6) 0.7500 0.02395(14) Uani 1 2 d S T P
H1 H 0.4602(18) 1.015(4) 0.6854(18) 0.023(7) Uiso 0.5 1 d . . .
N1 N 0.46068(6) 0.64717(12) 0.69400(6) 0.0204(2) Uani 1 1 d . . .
C1 C 0.5000 0.7549(2) 0.7500 0.0158(3) Uani 1 2 d S T P
C2 C 0.48247(9) 0.45869(16) 0.70605(8) 0.0285(3) Uani 1 1 d . . .
H2A H 0.5257 0.4188 0.6657 0.034 Uiso 1 1 calc R . .
H2B H 0.4318 0.3812 0.7014 0.034 Uiso 1 1 calc R . .
C3 C 0.41823(7) 0.71086(14) 0.62174(6) 0.0173(2) Uani 1 1 d . . .
C4 C 0.33040(7) 0.73719(15) 0.62554(6) 0.0199(2) Uani 1 1 d . . .
C5 C 0.28916(7) 0.80248(16) 0.55575(7) 0.0226(2) Uani 1 1 d . . .
H5 H 0.2296 0.8209 0.5575 0.027 Uiso 1 1 calc R . .
C6 C 0.33313(7) 0.84144(15) 0.48347(7) 0.0204(2) Uani 1 1 d . . .
C7 C 0.42046(7) 0.81309(15) 0.48153(7) 0.0192(2) Uani 1 1 d . . .
H7 H 0.4509 0.8396 0.4324 0.023 Uiso 1 1 calc R . .
C8 C 0.46420(7) 0.74677(14) 0.54986(7) 0.0183(2) Uani 1 1 d . . .
C9 C 0.28231(8) 0.69928(19) 0.70397(7) 0.0297(3) Uani 1 1 d . . .
H9A H 0.2968 0.5795 0.7240 0.044 Uiso 1 1 calc GR . .
H9B H 0.2213 0.7055 0.6930 0.044 Uiso 1 1 calc GR . .
H9C H 0.2975 0.7881 0.7459 0.044 Uiso 1 1 calc GR . .
C10 C 0.28705(8) 0.91321(18) 0.40884(7) 0.0288(3) Uani 1 1 d . . .
H10A H 0.3284 0.9543 0.3678 0.043 Uiso 1 1 calc GR . .
H10B H 0.2509 1.0135 0.4255 0.043 Uiso 1 1 calc GR . .
H10C H 0.2519 0.8185 0.3848 0.043 Uiso 1 1 calc GR . .
C11 C 0.55854(7) 0.71568(16) 0.54555(8) 0.0254(3) Uani 1 1 d . . .
H11A H 0.5847 0.7521 0.5978 0.038 Uiso 1 1 calc GR . .
H11B H 0.5826 0.7863 0.5002 0.038 Uiso 1 1 calc GR . .
H11C H 0.5696 0.5885 0.5358 0.038 Uiso 1 1 calc GR . .

loop_
_atom_site_aniso_label
_atom_site_aniso_U_11
_atom_site_aniso_U_22
_atom_site_aniso_U_33
_atom_site_aniso_U_23
_atom_site_aniso_U_13
_atom_site_aniso_U_12
P1 0.0327(2) 0.0116(2) 0.0275(2) 0.000 0.00346(17) 0.000
N1 0.0296(5) 0.0128(4) 0.0189(4) -0.0007(3) -0.0090(4) -0.0003(4)
C1 0.0191(7) 0.0144(7) 0.0141(6) 0.000 -0.0016(5) 0.000
C2 0.0443(7) 0.0132(5) 0.0279(7) -0.0015(4) -0.0138(5) 0.0008(5)
C3 0.0222(5) 0.0143(5) 0.0153(5) -0.0014(4) -0.0048(4) -0.0012(4)
C4 0.0223(5) 0.0211(5) 0.0164(5) 0.0002(4) 0.0003(4) -0.0023(4)
C5 0.0185(5) 0.0275(6) 0.0219(5) 0.0012(4) -0.0032(4) -0.0020(4)
C6 0.0254(5) 0.0187(5) 0.0173(5) 0.0000(4) -0.0054(4) -0.0044(4)
C7 0.0254(5) 0.0172(5) 0.0150(5) -0.0019(4) 0.0021(4) -0.0037(4)
C8 0.0201(5) 0.0138(5) 0.0209(5) -0.0039(4) -0.0004(4) -0.0016(4)
C9 0.0305(6) 0.0363(7) 0.0222(6) 0.0056(5) 0.0061(5) -0.0004(5)
C10 0.0333(6) 0.0314(7) 0.0217(6) 0.0056(5) -0.0102(5) -0.0063(5)
C11 0.0204(5) 0.0221(6) 0.0338(6) -0.0025(5) 0.0023(5) 0.0009(4)

loop_
_atom_type_symbol
_atom_type_description
_atom_type_scat_dispersion_real
_atom_type_scat_dispersion_imag
_atom_type_scat_source
C C 0.0033 0.0016 'International Tables Vol C Tables 4.2.6.8 and 6.1.1.4'
H H 0.0000 0.0000 'International Tables Vol C Tables 4.2.6.8 and 6.1.1.4'
N N 0.0061 0.0033 'International Tables Vol C Tables 4.2.6.8 and 6.1.1.4'
P P 0.1023 0.0942 'International Tables Vol C Tables 4.2.6.8 and 6.1.1.4'

loop_
_geom_angle_atom_site_label_1
_geom_angle_atom_site_label_2
_geom_angle_atom_site_label_3
_geom_angle
_geom_angle_site_symmetry_1
_geom_angle_site_symmetry_3
C1 P1 H1 99.3(14) . .
C1 N1 C2 111.98(9) . .
C1 N1 C3 124.09(10) . .
C3 N1 C2 122.68(9) . .
N1 C1 P1 126.28(7) . .
N1 C1 P1 126.28(7) 3_656 .
N1 C1 N1 107.45(13) . 3_656
N1 C2 C2 102.08(6) . 3_656
N1 C2 H2A 111.4 . .
N1 C2 H2B 111.4 . .
C2 C2 H2A 111.4 3_656 .
C2 C2 H2B 111.4 3_656 .
H2A C2 H2B 109.2 . .
C4 C3 N1 118.33(10) . .
C8 C3 N1 120.13(10) . .
C8 C3 C4 121.54(10) . .
C3 C4 C9 120.59(10) . .
C5 C4 C3 118.43(10) . .
C5 C4 C9 120.97(10) . .
C4 C5 H5 119.2 . .
C6 C5 C4 121.51(10) . .
C6 C5 H5 119.2 . .
C5 C6 C7 118.68(10) . .
C5 C6 C10 120.49(11) . .
C7 C6 C10 120.83(10) . .
C6 C7 H7 119.2 . .
C6 C7 C8 121.68(10) . .
C8 C7 H7 119.2 . .
C3 C8 C11 121.42(10) . .
C7 C8 C3 118.14(10) . .
C7 C8 C11 120.44(10) . .
C4 C9 H9A 109.5 . .
C4 C9 H9B 109.5 . .
C4 C9 H9C 109.5 . .
H9A C9 H9B 109.5 . .
H9A C9 H9C 109.5 . .
H9B C9 H9C 109.5 . .
C6 C10 H10A 109.5 . .
C6 C10 H10B 109.5 . .
C6 C10 H10C 109.5 . .
H10A C10 H10B 109.5 . .
H10A C10 H10C 109.5 . .
H10B C10 H10C 109.5 . .
C8 C11 H11A 109.5 . .
C8 C11 H11B 109.5 . .
C8 C11 H11C 109.5 . .
H11A C11 H11B 109.5 . .
H11A C11 H11C 109.5 . .
H11B C11 H11C 109.5 . .

loop_
_geom_bond_atom_site_label_1
_geom_bond_atom_site_label_2
_geom_bond_distance
_geom_bond_site_symmetry_2
P1 H1 1.24(3) .
P1 C1 1.7464(16) .
N1 C1 1.3624(13) .
N1 C2 1.4642(14) .
N1 C3 1.4295(13) .
C1 N1 1.3624(13) 3_656
C2 C2 1.526(2) 3_656
C2 H2A 0.9900 .
C2 H2B 0.9900 .
C3 C4 1.4013(16) .
C3 C8 1.3970(15) .
C4 C5 1.3920(15) .
C4 C9 1.5059(15) .
C5 H5 0.9500 .
C6 C5 1.3910(16) .
C6 C10 1.5087(15) .
C7 C6 1.3946(16) .
C7 H7 0.9500 .
C7 C8 1.3947(15) .
C8 C11 1.5084(16) .
C9 H9A 0.9800 .
C9 H9B 0.9800 .
C9 H9C 0.9800 .
C10 H10A 0.9800 .
C10 H10B 0.9800 .
C10 H10C 0.9800 .
C11 H11A 0.9800 .
C11 H11B 0.9800 .
C11 H11C 0.9800 .

loop_
_geom_torsion_atom_site_label_1
_geom_torsion_atom_site_label_2
_geom_torsion_atom_site_label_3
_geom_torsion_atom_site_label_4
_geom_torsion
_geom_torsion_site_symmetry_4
N1 C3 C4 C5 178.78(10) .
N1 C3 C4 C9 0.06(16) .
N1 C3 C8 C7 -178.37(9) .
N1 C3 C8 C11 1.49(16) .
C1 N1 C2 C2 17.81(17) 3_656
C1 N1 C3 C4 -95.68(12) .
C1 N1 C3 C8 83.78(13) .
C2 N1 C1 P1 172.66(7) .
C2 N1 C1 N1 -7.34(7) 3_656
C2 N1 C3 C4 98.19(14) .
C2 N1 C3 C8 -82.35(14) .
C3 N1 C1 P1 5.23(12) .
C3 N1 C1 N1 -174.77(12) 3_656
C3 N1 C2 C2 -174.55(12) 3_656
C3 C4 C5 C6 -0.03(17) .
C4 C3 C8 C7 1.07(16) .
C4 C3 C8 C11 -179.07(10) .
C6 C7 C8 C3 -0.80(16) .
C6 C7 C8 C11 179.34(10) .
C7 C6 C5 C4 0.30(18) .
C8 C3 C4 C5 -0.67(16) .
C8 C3 C4 C9 -179.39(11) .
C8 C7 C6 C5 0.13(17) .
C8 C7 C6 C10 -179.97(11) .
C9 C4 C5 C6 178.69(11) .
C10 C6 C5 C4 -179.60(11) .
